data_4344950
loop_
_publ_author_name
'Stoumpos, Constantinos C.'
'Mao, Lingling'
'Malliakas, Christos D.'
'Kanatzidis, Mercouri G.'

_publ_section_title
;
 Structure-Band Gap Relationships in Hexagonal Polytypes and
 Low-Dimensional Structures of Hybrid Tin Iodide Perovskites.
;
_journal_issue 1
_journal_name_full 'Inorganic chemistry'
_journal_page_first 56
_journal_page_last 73
_journal_paper_doi 10.1021/acs.inorgchem.6b02764
_journal_volume 56
_journal_year 2017
_chemical_formula_moiety (C(NH2)3)2SnI4
_chemical_formula_sum 'C2 H12 I4 N6 Sn'
_chemical_formula_weight 746.47
_chemical_name_common 'DiGuanidinium Tin Iodide'
_chemical_name_systematic
; 
 ? 
;
_space_group_IT_number 14
_symmetry_cell_setting monoclinic
_symmetry_Int_Tables_number 14
_symmetry_space_group_name_Hall '-P 2yn'
_symmetry_space_group_name_H-M 'P 1 21/n 1'
_atom_sites_solution_hydrogens geom
_atom_sites_solution_primary direct
_atom_sites_solution_secondary difmap
_audit_creation_method SHELXL-97
_cell_angle_alpha 90.00
_cell_angle_beta 90.114(4)
_cell_angle_gamma 90.00
_cell_formula_units_Z 8
_cell_length_a 9.2941(4)
_cell_length_b 26.9386(12)
_cell_length_c 12.8895(6)
_cell_measurement_reflns_used 20579
_cell_measurement_temperature 293(2)
_cell_measurement_theta_max 28.84
_cell_measurement_theta_min 1.58
_cell_volume 3227.1(3)
_computing_cell_refinement 'STOE X-AREA'
_computing_data_collection 'STOE X-AREA'
_computing_data_reduction 'STOE X-RED'
_computing_structure_refinement 'SHELXL-97 (Sheldrick, 2008)'
_computing_structure_solution 'SHELXS-97 (Sheldrick, 2008)'
_diffrn_ambient_temperature 293(2)
_diffrn_detector 'image plate (34 cm diameter)'
_diffrn_detector_area_resol_mean 6.67
_diffrn_detector_type STOE
_diffrn_measured_fraction_theta_full 0.986
_diffrn_measured_fraction_theta_max 0.986
_diffrn_measurement_details ' 180 frames, detector distance = 100 mm'
_diffrn_measurement_device '2-circle goniometer'
_diffrn_measurement_device_type 'STOE IPDS 2'
_diffrn_measurement_method 'rotation method'
_diffrn_radiation_collimation '0.5 mm diameter, monocapillary'
_diffrn_radiation_monochromator 'plane graphite'
_diffrn_radiation_polarisn_norm 0
_diffrn_radiation_type 'Mo K\a'
_diffrn_radiation_wavelength 0.71073
_diffrn_reflns_av_R_equivalents 0.0778
_diffrn_reflns_av_sigmaI/netI 0.0585
_diffrn_reflns_limit_h_max 12
_diffrn_reflns_limit_h_min -12
_diffrn_reflns_limit_k_max 36
_diffrn_reflns_limit_k_min -36
_diffrn_reflns_limit_l_max 17
_diffrn_reflns_limit_l_min -17
_diffrn_reflns_number 30779
_diffrn_reflns_theta_full 29.26
_diffrn_reflns_theta_max 29.26
_diffrn_reflns_theta_min 1.75
_diffrn_source 'sealed X-ray tube, 12 x 0.4 mm long-fine focus'
_diffrn_source_current 30
_diffrn_source_power 1.20
_diffrn_source_voltage 40
_exptl_absorpt_coefficient_mu 9.216
_exptl_absorpt_correction_T_max 0.8719
_exptl_absorpt_correction_T_min 0.1494
_exptl_absorpt_correction_type integration
_exptl_absorpt_process_details X-SHAPE
_exptl_crystal_colour red
_exptl_crystal_density_diffrn 3.073
_exptl_crystal_density_method 'not measured'
_exptl_crystal_description 'rectangular plate'
_exptl_crystal_F_000 2624
_exptl_crystal_size_max 0.036
_exptl_crystal_size_mid 0.026
_exptl_crystal_size_min 0.007
_refine_diff_density_max 1.712
_refine_diff_density_min -1.408
_refine_diff_density_rms 0.207
_refine_ls_extinction_method none
_refine_ls_goodness_of_fit_ref 1.097
_refine_ls_hydrogen_treatment mixed
_refine_ls_matrix_type full
_refine_ls_number_parameters 183
_refine_ls_number_reflns 8650
_refine_ls_number_restraints 0
_refine_ls_restrained_S_all 1.097
_refine_ls_R_factor_all 0.0979
_refine_ls_R_factor_gt 0.0727
_refine_ls_shift/su_max 0.000
_refine_ls_shift/su_mean 0.000
_refine_ls_structure_factor_coef Fsqd
_refine_ls_weighting_details 'calc w=1/[\s^2^(Fo^2^)+(0.0534P)^2^+28.5891P] where P=(Fo^2^+2Fc^2^)/3'
_refine_ls_weighting_scheme calc
_refine_ls_wR_factor_gt 0.1539
_refine_ls_wR_factor_ref 0.1717
_reflns_number_gt 6638
_reflns_number_total 8650
_reflns_threshold_expression >2sigma(I)
_cod_data_source_file ic6b02764_si_006.cif
_cod_data_source_block 3b.GA2SnI4-293K
_cod_depositor_comments 'Adding full bibliography for 4344944--4344956.cif.'
_cod_original_sg_symbol_H-M 'P 21/n'
_cod_database_code 4344950

loop_
_symmetry_equiv_pos_as_xyz
'x, y, z'
'-x+1/2, y+1/2, -z+1/2'
'-x, -y, -z'
'x-1/2, -y-1/2, z-1/2'

loop_
_atom_site_label
_atom_site_type_symbol
_atom_site_fract_x
_atom_site_fract_y
_atom_site_fract_z
_atom_site_U_iso_or_equiv
_atom_site_adp_type
_atom_site_occupancy
_atom_site_symmetry_multiplicity
_atom_site_calc_flag
_atom_site_refinement_flags
Sn1 Sn 0.25188(10) 0.08631(3) 0.75636(8) 0.0488(3) Uani 1 1 d .
Sn2 Sn 0.24113(10) 0.08833(3) 1.25463(8) 0.0484(3) Uani 1 1 d .
I1 I 0.30125(11) 0.10092(4) 0.99342(11) 0.0658(3) Uani 1 1 d .
I2 I 0.50080(16) 0.16100(4) 0.71504(12) 0.0761(4) Uani 1 1 d .
I3 I 0.00368(16) 0.00259(5) 0.78792(8) 0.0593(2) Uani 1 1 d .
I4 I 0.02264(16) 0.16675(4) 0.75964(12) 0.0675(3) Uani 1 1 d .
I5 I 0.19283(12) 0.07810(4) 0.49175(12) 0.0688(3) Uani 1 1 d .
I6 I 0.50398(16) -0.00300(4) 0.75309(8) 0.0569(2) Uani 1 1 d .
I7 I 0.47159(16) 0.16526(4) 1.29204(12) 0.0675(4) Uani 1 1 d .
I8 I 0.00637(16) 0.16792(4) 1.23507(12) 0.0696(4) Uani 1 1 d .
C1 C 0.2710(18) -0.0660(7) 0.4984(18) 0.079(2) Uani 1 1 d .
C2 C 0.231(2) -0.0801(10) 0.989(3) 0.119(4) Uani 1 1 d .
C3 C 0.792(4) 0.2330(9) 1.493(3) 0.145(5) Uani 1 1 d .
C4 C -0.297(3) 0.2377(10) 1.001(3) 0.112(9) Uani 1 1 d .
N1 N 0.2078(18) -0.0651(6) 0.5868(11) 0.079(2) Uani 1 1 d .
H1A H 0.2578 -0.0641 0.6429 0.095 Uiso 1 1 calc R
H1B H 0.1153 -0.0654 0.5898 0.095 Uiso 1 1 calc R
N2 N 0.4105(14) -0.0653(5) 0.5025(14) 0.079(2) Uani 1 1 d .
H2A H 0.4536 -0.0644 0.5615 0.095 Uiso 1 1 calc R
H2B H 0.4599 -0.0659 0.4461 0.095 Uiso 1 1 calc R
N3 N 0.1970(17) -0.0700(6) 0.4131(11) 0.079(2) Uani 1 1 d .
H3A H 0.1048 -0.0721 0.4155 0.095 Uiso 1 1 calc R
H3B H 0.2404 -0.0706 0.3542 0.095 Uiso 1 1 calc R
N4 N 0.0988(17) -0.0922(7) 1.003(2) 0.119(4) Uani 1 1 d .
H4A H 0.0501 -0.0785 1.0522 0.142 Uiso 1 1 calc R
H4B H 0.0591 -0.1139 0.9636 0.142 Uiso 1 1 calc R
N5 N 0.292(2) -0.1013(8) 0.8955(17) 0.119(4) Uani 1 1 d .
H5A H 0.3773 -0.0931 0.8762 0.142 Uiso 1 1 calc R
H5B H 0.2427 -0.1221 0.8593 0.142 Uiso 1 1 calc R
N6 N 0.3140(19) -0.0513(8) 1.0319(16) 0.119(4) Uani 1 1 d .
H6A H 0.2853 -0.0338 1.0837 0.142 Uiso 1 1 calc R
H6B H 0.4010 -0.0486 1.0101 0.142 Uiso 1 1 calc R
N7 N 0.808(3) 0.2562(7) 1.3980(18) 0.145(5) Uani 1 1 d .
H7A H 0.7790 0.2863 1.3898 0.174 Uiso 1 1 calc R
H7B H 0.8472 0.2406 1.3472 0.174 Uiso 1 1 calc R
N8 N 0.825(3) 0.1888(6) 1.4987(18) 0.145(5) Uani 1 1 d .
H8A H 0.8087 0.1724 1.5548 0.174 Uiso 1 1 calc R
H8B H 0.8633 0.1743 1.4463 0.174 Uiso 1 1 calc R
N9 N 0.739(3) 0.2533(7) 1.5650(18) 0.145(5) Uani 1 1 d .
H9A H 0.7224 0.2372 1.6213 0.174 Uiso 1 1 calc R
H9B H 0.7160 0.2842 1.5607 0.174 Uiso 1 1 calc R
N10 N -0.371(5) 0.2146(16) 1.050(4) 0.36(4) Uani 1 1 d .
H10A H -0.4097 0.1882 1.0249 0.437 Uiso 1 1 calc R
H10B H -0.3885 0.2232 1.1131 0.437 Uiso 1 1 calc R
N11 N -0.268(4) 0.2291(15) 0.917(3) 0.28(3) Uani 1 1 d .
H11A H -0.3027 0.2033 0.8874 0.335 Uiso 1 1 calc R
H11B H -0.2102 0.2484 0.8842 0.335 Uiso 1 1 calc R
N12 N -0.237(5) 0.2727(15) 1.044(3) 0.33(3) Uani 1 1 d .
H12A H -0.2527 0.2785 1.1087 0.395 Uiso 1 1 calc R
H12B H -0.1795 0.2915 1.0097 0.395 Uiso 1 1 calc R

loop_
_atom_site_aniso_label
_atom_site_aniso_U_11
_atom_site_aniso_U_22
_atom_site_aniso_U_33
_atom_site_aniso_U_23
_atom_site_aniso_U_13
_atom_site_aniso_U_12
Sn1 0.0405(6) 0.0462(6) 0.0597(6) -0.0015(5) 0.0055(6) 0.0002(4)
Sn2 0.0416(6) 0.0441(6) 0.0596(6) -0.0010(5) 0.0040(6) 0.0001(4)
I1 0.0531(5) 0.0760(6) 0.0682(6) -0.0002(7) 0.0001(6) 0.0048(5)
I2 0.0704(8) 0.0654(8) 0.0925(10) -0.0135(6) 0.0268(8) -0.0225(6)
I3 0.0524(5) 0.0541(5) 0.0714(6) -0.0025(5) 0.0052(7) -0.0041(4)
I4 0.0601(7) 0.0613(6) 0.0812(8) 0.0007(6) -0.0017(7) 0.0175(5)
I5 0.0452(5) 0.0909(7) 0.0704(7) -0.0014(7) 0.0054(6) -0.0057(5)
I6 0.0499(5) 0.0527(4) 0.0682(6) -0.0007(6) 0.0023(6) 0.0053(4)
I7 0.0589(7) 0.0588(7) 0.0847(9) -0.0076(5) 0.0110(6) -0.0183(5)
I8 0.0637(8) 0.0572(6) 0.0879(9) -0.0072(6) 0.0037(7) 0.0138(5)
C1 0.054(4) 0.115(6) 0.068(4) 0.011(6) 0.012(4) -0.015(4)
C2 0.058(5) 0.133(8) 0.164(10) -0.056(8) 0.017(7) -0.015(6)
C3 0.239(15) 0.072(6) 0.123(9) 0.013(7) 0.068(11) 0.008(8)
C4 0.074(13) 0.109(17) 0.15(2) -0.04(2) 0.032(19) 0.000(13)
N1 0.054(4) 0.115(6) 0.068(4) 0.011(6) 0.012(4) -0.015(4)
N2 0.054(4) 0.115(6) 0.068(4) 0.011(6) 0.012(4) -0.015(4)
N3 0.054(4) 0.115(6) 0.068(4) 0.011(6) 0.012(4) -0.015(4)
N4 0.058(5) 0.133(8) 0.164(10) -0.056(8) 0.017(7) -0.015(6)
N5 0.058(5) 0.133(8) 0.164(10) -0.056(8) 0.017(7) -0.015(6)
N6 0.058(5) 0.133(8) 0.164(10) -0.056(8) 0.017(7) -0.015(6)
N7 0.239(15) 0.072(6) 0.123(9) 0.013(7) 0.068(11) 0.008(8)
N8 0.239(15) 0.072(6) 0.123(9) 0.013(7) 0.068(11) 0.008(8)
N9 0.239(15) 0.072(6) 0.123(9) 0.013(7) 0.068(11) 0.008(8)
N10 0.34(6) 0.28(5) 0.47(8) 0.29(5) 0.25(6) 0.10(4)
N11 0.28(5) 0.22(4) 0.34(6) -0.03(4) 0.22(5) -0.04(3)
N12 0.35(7) 0.29(5) 0.34(6) -0.23(5) -0.13(5) -0.06(4)

loop_
_atom_type_symbol
_atom_type_description
_atom_type_scat_dispersion_real
_atom_type_scat_dispersion_imag
_atom_type_scat_source
C C 0.0033 0.0016 'International Tables Vol C Tables 4.2.6.8 and 6.1.1.4'
H H 0.0000 0.0000 'International Tables Vol C Tables 4.2.6.8 and 6.1.1.4'
N N 0.0061 0.0033 'International Tables Vol C Tables 4.2.6.8 and 6.1.1.4'
Sn Sn -0.6537 1.4246 'International Tables Vol C Tables 4.2.6.8 and 6.1.1.4'
I I -0.4742 1.8119 'International Tables Vol C Tables 4.2.6.8 and 6.1.1.4'

loop_
_geom_angle_atom_site_label_1
_geom_angle_atom_site_label_2
_geom_angle_atom_site_label_3
_geom_angle
_geom_angle_site_symmetry_3
I4 Sn1 I2 93.60(5) .
I4 Sn1 I1 89.90(4) .
I2 Sn1 I1 88.75(4) .
I7 Sn2 I8 92.16(5) .
I7 Sn2 I5 90.44(4) 1_556
I8 Sn2 I5 92.22(4) 1_556
N1 C1 N2 115(2) .
N1 C1 N3 120.7(16) .
N2 C1 N3 124(2) .
N6 C2 N4 134(3) .
N6 C2 N5 112(2) .
N4 C2 N5 113(2) .
N9 C3 N8 121(3) .
N9 C3 N7 122(2) .
N8 C3 N7 117(3) .
N10 C4 N11 125(5) .
N10 C4 N12 117(5) .
N11 C4 N12 118(4) .

loop_
_geom_bond_atom_site_label_1
_geom_bond_atom_site_label_2
_geom_bond_distance
_geom_bond_site_symmetry_2
Sn1 I4 3.0393(15) .
Sn1 I2 3.1128(16) .
Sn1 I1 3.1138(17) .
Sn2 I7 3.0184(15) .
Sn2 I8 3.0689(16) .
Sn2 I5 3.1022(17) 1_556
I5 Sn2 3.1023(17) 1_554
C1 N1 1.28(2) .
C1 N2 1.30(2) .
C1 N3 1.30(3) .
C2 N6 1.22(3) .
C2 N4 1.29(2) .
C2 N5 1.45(3) .
C3 N9 1.18(3) .
C3 N8 1.23(3) .
C3 N7 1.39(3) .
C4 N10 1.12(4) .
C4 N11 1.14(5) .
C4 N12 1.23(4) .
